data_7218354
loop_
_publ_author_name
'Zhou, Wanli'
'Zhang, Zheyu'
'Peng, Jun'
'Wang, Xiang'
'Shi, Zhenyu'
'Li, Guangzhe'

_publ_section_title
;
 A series of hybrids with a framework constructed from
 {--SiW11--Ln--SiW11--}nchains and {Cu/bimpy} ribbons
;
_journal_issue 47
_journal_name_full CrystEngComm
_journal_page_first 10893
_journal_paper_doi 10.1039/C4CE01409J
_journal_volume 16
_journal_year 2014
_chemical_formula_moiety 'C44 H36 Cu5 Eu2 N20 O88 Si2 W22'
_chemical_formula_sum 'C44 H70 Cu5 Eu2 N20 O95 Si2 W22'
_chemical_formula_weight 7121.70
_chemical_name_systematic
; 
 ? 
;
_space_group_IT_number 2
_symmetry_cell_setting triclinic
_symmetry_space_group_name_Hall '-P 1'
_symmetry_space_group_name_H-M 'P -1'
_atom_sites_solution_hydrogens geom
_atom_sites_solution_primary direct
_atom_sites_solution_secondary difmap
_audit_creation_method SHELXL-97
_cell_angle_alpha 83.715(5)
_cell_angle_beta 81.990(5)
_cell_angle_gamma 70.714(5)
_cell_formula_units_Z 1
_cell_length_a 11.378(5)
_cell_length_b 12.184(5)
_cell_length_c 23.328(5)
_cell_measurement_reflns_used 22639
_cell_measurement_temperature 293(2)
_cell_measurement_theta_max 28.32
_cell_measurement_theta_min 0.88
_cell_volume 3015.7(19)
_computing_cell_refinement CrysAlis
_computing_data_collection 'CrysAlis (Oxford Diffraction,2006)'
_computing_data_reduction CrysAlis
_computing_molecular_graphics 'Bruker SHELXTL'
_computing_publication_material 'Bruker SHELXTL'
_computing_structure_refinement 'SHELXL-97 (Sheldrick, 1997)'
_computing_structure_solution 'SHELXS-97 (Sheldrick, 1990)'
_diffrn_ambient_temperature 293(2)
_diffrn_measured_fraction_theta_full 0.991
_diffrn_measured_fraction_theta_max 0.991
_diffrn_measurement_device_type 'Xcalibur, Ruby, Gemini ultra'
_diffrn_measurement_method '\w scan'
_diffrn_radiation_monochromator graphite
_diffrn_radiation_source 'fine-focus sealed tube'
_diffrn_radiation_type MoK\a
_diffrn_radiation_wavelength 0.71069
_diffrn_reflns_av_R_equivalents 0.0426
_diffrn_reflns_av_sigmaI/netI 0.0818
_diffrn_reflns_limit_h_max 15
_diffrn_reflns_limit_h_min -13
_diffrn_reflns_limit_k_max 16
_diffrn_reflns_limit_k_min -13
_diffrn_reflns_limit_l_max 31
_diffrn_reflns_limit_l_min -24
_diffrn_reflns_number 22639
_diffrn_reflns_theta_full 28.32
_diffrn_reflns_theta_max 28.32
_diffrn_reflns_theta_min 0.88
_exptl_absorpt_coefficient_mu 22.898
_exptl_absorpt_correction_T_max 0.003
_exptl_absorpt_correction_T_min 0.000
_exptl_absorpt_correction_type multi-scan
_exptl_absorpt_process_details 'SADABS, Sheldrick, 1996'
_exptl_crystal_colour blue
_exptl_crystal_density_diffrn 3.921
_exptl_crystal_density_method 'not measured'
_exptl_crystal_description block
_exptl_crystal_F_000 3161
_exptl_crystal_size_max 0.40
_exptl_crystal_size_mid 0.30
_exptl_crystal_size_min 0.25
_refine_diff_density_max 2.681
_refine_diff_density_min -2.677
_refine_diff_density_rms 0.496
_refine_ls_extinction_method none
_refine_ls_goodness_of_fit_ref 1.046
_refine_ls_hydrogen_treatment constr
_refine_ls_matrix_type full
_refine_ls_number_parameters 889
_refine_ls_number_reflns 14898
_refine_ls_number_restraints 168
_refine_ls_restrained_S_all 1.042
_refine_ls_R_factor_all 0.0715
_refine_ls_R_factor_gt 0.0511
_refine_ls_shift/su_max 0.001
_refine_ls_shift/su_mean 0.000
_refine_ls_structure_factor_coef Fsqd
_refine_ls_weighting_details 'calc w=1/[\s^2^(Fo^2^)+(0.0432P)^2^+60.3424P] where P=(Fo^2^+2Fc^2^)/3'
_refine_ls_weighting_scheme calc
_refine_ls_wR_factor_gt 0.1091
_refine_ls_wR_factor_ref 0.1312
_reflns_number_gt 11332
_reflns_number_total 14898
_reflns_threshold_expression >2sigma(I)
_cod_data_source_file c4ce01409j2.cif
_cod_data_source_block eu
_cod_depositor_comments 'Adding full bibliography for 7218354--7218358.cif.'
_cod_database_code 7218354

loop_
_symmetry_equiv_pos_as_xyz
'x, y, z'
'-x, -y, -z'

loop_
_atom_site_label
_atom_site_type_symbol
_atom_site_fract_x
_atom_site_fract_y
_atom_site_fract_z
_atom_site_U_iso_or_equiv
_atom_site_adp_type
_atom_site_occupancy
_atom_site_symmetry_multiplicity
_atom_site_calc_flag
_atom_site_refinement_flags
_atom_site_disorder_assembly
_atom_site_disorder_group
W1 W 1.08841(6) 0.50950(5) 0.23553(3) 0.01402(13) Uani 1 1 d . . .
W2 W 0.98897(6) 0.65679(5) 0.36914(3) 0.01443(13) Uani 1 1 d . . .
W3 W 0.98256(6) 1.01434(5) 0.25484(3) 0.01458(13) Uani 1 1 d . . .
W4 W 0.76538(6) 0.92133(6) 0.36919(3) 0.01661(13) Uani 1 1 d . . .
W5 W 0.68367(6) 0.68620(5) 0.35466(3) 0.01461(13) Uani 1 1 d . . .
W6 W 0.78866(6) 0.53435(5) 0.21813(3) 0.01567(13) Uani 1 1 d . . .
W7 W 0.97035(6) 0.62909(5) 0.11102(3) 0.01465(13) Uani 1 1 d . . .
W8 W 0.74210(6) 0.92476(5) 0.10777(3) 0.01447(13) Uani 1 1 d . . .
W9 W 0.64914(6) 1.06816(5) 0.23091(3) 0.01807(14) Uani 1 1 d . . .
W10 W 1.07163(5) 0.88243(5) 0.13298(2) 0.01209(12) Uani 1 1 d . . .
W11 W 0.56206(5) 0.83379(5) 0.21687(3) 0.01429(13) Uani 1 1 d . . .
Cu1 Cu 1.10846(17) 0.24324(16) 0.25486(7) 0.0132(4) Uani 1 1 d . . .
Cu2 Cu 1.69184(17) 0.13081(17) -0.02764(8) 0.0171(4) Uani 1 1 d . . .
Cu3 Cu 0.5000 0.5000 0.5000 0.0292(7) Uani 1 2 d S . .
Eu1 Eu 1.26236(7) 0.73370(7) 0.25992(4) 0.01802(17) Uani 1 1 d . . .
Si1 Si 0.8722(4) 0.7867(3) 0.23780(17) 0.0096(8) Uani 1 1 d . . .
O1 O 1.1949(10) 0.3685(9) 0.2438(5) 0.016(2) Uani 1 1 d . . .
O2 O 1.0586(11) 0.5740(11) 0.4260(5) 0.028(3) Uani 1 1 d . . .
O3 O 0.9880(11) 1.1528(9) 0.2683(5) 0.021(2) Uani 1 1 d . . .
O4 O 0.7168(12) 1.0191(11) 0.4227(5) 0.032(3) Uani 1 1 d . . .
O5 O 0.5741(11) 0.6356(10) 0.3951(5) 0.026(3) Uani 1 1 d . . .
O6 O 0.7103(11) 0.4354(10) 0.2159(5) 0.028(3) Uani 1 1 d . . .
O7 O 1.0184(10) 0.5839(11) 0.0428(5) 0.026(3) Uani 1 1 d . . .
O8 O 0.7074(10) 0.9788(9) 0.0387(5) 0.019(2) Uani 1 1 d U . .
O9 O 0.5562(11) 1.2062(11) 0.2417(6) 0.035(3) Uani 1 1 d . . .
O10 O 1.1364(9) 0.9310(9) 0.0660(5) 0.015(2) Uani 1 1 d . . .
O11 O 0.4101(9) 0.8306(10) 0.2184(5) 0.019(2) Uani 1 1 d . . .
O12 O 0.7469(9) 0.8687(8) 0.2083(4) 0.010(2) Uani 1 1 d U . .
O13 O 0.6546(10) 0.8286(9) 0.3905(5) 0.019(2) Uani 1 1 d . . .
O14 O 0.8930(10) 0.7983(9) 0.4061(5) 0.018(2) Uani 1 1 d . . .
O15 O 0.8241(10) 0.6179(10) 0.3897(5) 0.023(3) Uani 1 1 d . . .
O16 O 0.6661(10) 1.0012(10) 0.3103(5) 0.026(3) Uani 1 1 d . . .
O17 O 0.7409(11) 0.5768(9) 0.2953(5) 0.021(2) Uani 1 1 d . . .
O18 O 1.0213(10) 0.5410(9) 0.3128(4) 0.016(2) Uani 1 1 d . . .
O19 O 1.1029(10) 0.7128(10) 0.3323(5) 0.023(3) Uani 1 1 d . . .
O20 O 0.8049(10) 1.0740(9) 0.2299(5) 0.018(2) Uani 1 1 d . . .
O21 O 1.1355(11) 0.9307(9) 0.2693(5) 0.021(2) Uani 1 1 d . . .
O22 O 1.1838(10) 0.5964(9) 0.2313(5) 0.020(2) Uani 1 1 d . . .
O23 O 1.2110(10) 0.8121(10) 0.1654(5) 0.021(2) Uani 1 1 d . . .
O24 O 1.0307(9) 1.0215(8) 0.1717(4) 0.012(2) Uani 1 1 d U . .
O25 O 0.8923(9) 0.9467(9) 0.1109(5) 0.017(2) Uani 1 1 d . . .
O26 O 0.6582(10) 1.0641(8) 0.1475(5) 0.019(2) Uani 1 1 d . . .
O27 O 0.8291(9) 0.7652(8) 0.0968(4) 0.012(2) Uani 1 1 d . . .
O28 O 1.0918(9) 0.5100(9) 0.1517(4) 0.014(2) Uani 1 1 d U . .
O29 O 0.9424(10) 0.4382(9) 0.2372(5) 0.020(2) Uani 1 1 d U . .
O30 O 0.5198(10) 0.9952(9) 0.2337(5) 0.021(2) Uani 1 1 d . . .
O31 O 0.8549(10) 0.5471(10) 0.1381(4) 0.021(2) Uani 1 1 d . . .
O32 O 0.6602(10) 0.6791(10) 0.1987(5) 0.021(2) Uani 1 1 d . . .
O33 O 1.0566(10) 0.7383(9) 0.1147(5) 0.018(2) Uani 1 1 d . . .
O34 O 0.5861(10) 0.7900(9) 0.2949(5) 0.018(2) Uani 1 1 d . . .
O35 O 0.8963(9) 0.9718(9) 0.3246(5) 0.017(2) Uani 1 1 d U . .
O36 O 0.5903(10) 0.8819(10) 0.1362(5) 0.020(2) Uani 1 1 d . . .
O37 O 0.8400(10) 0.7733(9) 0.3069(5) 0.020(2) Uani 1 1 d . . .
O38 O 0.9166(9) 0.6566(9) 0.2121(4) 0.012(2) Uani 1 1 d . . .
O39 O 0.9791(9) 0.8517(9) 0.2217(4) 0.014(2) Uani 1 1 d . . .
O1W O 1.4299(13) 0.5985(13) 0.1959(8) 0.055(4) Uani 1 1 d . . .
O2W O 1.4016(17) 0.5830(13) 0.3189(7) 0.060(5) Uani 1 1 d . . .
O3W O 1.3245(15) 0.8156(15) 0.3405(6) 0.055(4) Uani 1 1 d . . .
O4W O 1.2737(11) 0.0880(11) 0.2591(6) 0.039(3) Uani 1 1 d . . .
O5W O 1.6381(10) 0.0701(9) -0.0932(5) 0.021(2) Uani 1 1 d U . .
O6W O 1.425(2) 0.385(3) 0.1594(15) 0.053(9) Uani 0.50 1 d P . .
O8W O 1.409(3) -0.033(2) 0.4520(14) 0.048(8) Uani 0.50 1 d PU . .
O9W O 1.345(4) 0.581(3) 0.0949(18) 0.080(12) Uani 0.50 1 d PU . .
O11W O 1.179(4) 0.996(3) 0.3995(18) 0.088(13) Uani 0.50 1 d PU . .
O12W O 0.969(4) 0.025(4) 0.4600(19) 0.090(13) Uani 0.50 1 d PU . .
C1 C 0.9955(16) 0.2722(16) 0.3748(8) 0.030(4) Uani 1 1 d . . .
H1 H 0.9270 0.2613 0.3615 0.036 Uiso 1 1 calc R . .
C2 C 0.9899(15) 0.3014(14) 0.4309(7) 0.022(3) Uani 1 1 d U . .
C3 C 1.0914(15) 0.3067(15) 0.4543(6) 0.022(4) Uani 1 1 d . . .
H3 H 1.0870 0.3194 0.4932 0.026 Uiso 1 1 calc R . .
C4 C 1.2013(13) 0.2924(12) 0.4174(6) 0.012(3) Uani 1 1 d U . .
C5 C 1.2043(14) 0.2703(13) 0.3610(7) 0.019(3) Uani 1 1 d U . .
H5 H 1.2779 0.2621 0.3363 0.023 Uiso 1 1 calc R . .
C6 C 0.7618(15) 0.3910(13) 0.4509(7) 0.020(3) Uani 1 1 d . . .
H6 H 0.7512 0.4370 0.4162 0.024 Uiso 1 1 calc R . .
C7 C 0.7240(16) 0.3038(15) 0.5335(8) 0.027(4) Uani 1 1 d U . .
H7 H 0.6805 0.2783 0.5661 0.033 Uiso 1 1 calc R . .
C8 C 0.8508(17) 0.2621(18) 0.5182(8) 0.038(5) Uani 1 1 d . . .
H8 H 0.9100 0.2082 0.5396 0.045 Uiso 1 1 calc R . .
C9 C 1.428(2) 0.220(2) 0.4305(12) 0.062(7) Uani 1 1 d U . .
H9 H 1.4504 0.1449 0.4176 0.074 Uiso 1 1 calc R . .
C10 C 1.4998(17) 0.2747(16) 0.4510(8) 0.029(4) Uani 1 1 d U . .
H10 H 1.5848 0.2393 0.4542 0.035 Uiso 1 1 calc R . .
C11 C 1.3204(16) 0.3995(16) 0.4561(8) 0.026(4) Uani 1 1 d U . .
H11 H 1.2529 0.4666 0.4634 0.032 Uiso 1 1 calc R . .
C12 C 0.9994(15) 0.2507(13) 0.1485(6) 0.018(3) Uani 1 1 d . . .
H12 H 0.9285 0.2506 0.1737 0.022 Uiso 1 1 calc R . .
C13 C 0.9985(14) 0.2544(14) 0.0898(7) 0.017(3) Uani 1 1 d . . .
C14 C 1.1085(14) 0.2490(14) 0.0504(6) 0.018(3) Uani 1 1 d U . .
H14 H 1.1085 0.2519 0.0104 0.022 Uiso 1 1 calc R . .
C15 C 1.2112(15) 0.2395(14) 0.0750(7) 0.020(3) Uani 1 1 d . . .
C16 C 1.2112(14) 0.2387(12) 0.1344(6) 0.012(3) Uani 1 1 d U . .
H16 H 1.2848 0.2321 0.1495 0.015 Uiso 1 1 calc R . .
C17 C 1.4404(17) 0.1790(16) 0.0382(8) 0.028(4) Uani 1 1 d . . .
H17 H 1.4661 0.1190 0.0666 0.033 Uiso 1 1 calc R . .
C18 C 1.3174(18) 0.3281(17) -0.0092(9) 0.034(5) Uani 1 1 d . . .
H18 H 1.2463 0.3839 -0.0219 0.041 Uiso 1 1 calc R . .
C19 C 1.4414(17) 0.311(2) -0.0343(9) 0.052(7) Uani 1 1 d . . .
H19 H 1.4714 0.3556 -0.0638 0.062 Uiso 1 1 calc R . .
C20 C 0.8710(13) 0.1928(13) 0.0311(6) 0.013(3) Uani 1 1 d U . .
H20 H 0.9379 0.1367 0.0125 0.016 Uiso 1 1 calc R . .
C21 C 0.7670(17) 0.332(2) 0.0852(10) 0.049(7) Uani 1 1 d . . .
H21 H 0.7460 0.3871 0.1129 0.059 Uiso 1 1 calc R . .
C22 C 0.6910(18) 0.310(2) 0.0552(11) 0.059(8) Uani 1 1 d . . .
H22 H 0.6064 0.3524 0.0552 0.071 Uiso 1 1 calc R . .
N1 N 1.1045(11) 0.2598(10) 0.3397(5) 0.010(2) Uani 1 1 d U . .
N2 N 0.8721(11) 0.3155(11) 0.4656(5) 0.015(3) Uani 1 1 d U . .
N3 N 0.6719(13) 0.3900(14) 0.4925(6) 0.030(4) Uani 1 1 d . . .
N4 N 1.3109(12) 0.3059(12) 0.4342(6) 0.023(3) Uani 1 1 d U . .
N5 N 1.4355(13) 0.3865(14) 0.4663(6) 0.033(4) Uani 1 1 d . . .
N6 N 1.1089(10) 0.2470(10) 0.1694(5) 0.011(2) Uani 1 1 d . . .
N7 N 1.3194(12) 0.2505(13) 0.0362(6) 0.026(3) Uani 1 1 d . . .
N8 N 1.5113(13) 0.2044(12) -0.0025(6) 0.023(3) Uani 1 1 d . . .
N9 N 0.8838(13) 0.2594(12) 0.0684(5) 0.020(3) Uani 1 1 d . . .
N10 N 0.7537(12) 0.2132(13) 0.0226(6) 0.027(3) Uani 1 1 d . . .
O7W O 1.559(3) 0.376(3) 0.3155(14) 0.054(8) Uani 0.50 1 d PU A 1
O7W' O 0.725(4) 0.262(3) 0.3377(17) 0.078(11) Uani 0.50 1 d PU B 2

loop_
_atom_site_aniso_label
_atom_site_aniso_U_11
_atom_site_aniso_U_22
_atom_site_aniso_U_33
_atom_site_aniso_U_23
_atom_site_aniso_U_13
_atom_site_aniso_U_12
W1 0.0159(3) 0.0126(3) 0.0146(3) -0.0012(2) -0.0007(2) -0.0063(2)
W2 0.0161(3) 0.0195(3) 0.0099(3) -0.0012(2) -0.0021(2) -0.0084(2)
W3 0.0182(3) 0.0154(3) 0.0148(3) -0.0034(2) -0.0023(2) -0.0106(2)
W4 0.0189(3) 0.0179(3) 0.0142(3) -0.0054(2) 0.0022(2) -0.0078(2)
W5 0.0148(3) 0.0189(3) 0.0113(3) 0.0001(2) -0.0003(2) -0.0078(2)
W6 0.0158(3) 0.0148(3) 0.0203(3) -0.0045(2) -0.0018(2) -0.0092(2)
W7 0.0199(3) 0.0171(3) 0.0099(3) -0.0027(2) -0.0022(2) -0.0089(2)
W8 0.0137(3) 0.0204(3) 0.0124(3) 0.0040(2) -0.0045(2) -0.0099(2)
W9 0.0146(3) 0.0144(3) 0.0264(3) -0.0035(3) -0.0039(2) -0.0049(2)
W10 0.0116(3) 0.0167(3) 0.0101(3) -0.0018(2) -0.0003(2) -0.0075(2)
W11 0.0107(3) 0.0202(3) 0.0144(3) -0.0010(2) -0.0021(2) -0.0079(2)
Cu1 0.0187(9) 0.0169(9) 0.0092(8) -0.0038(7) -0.0003(7) -0.0122(7)
Cu2 0.0139(9) 0.0282(11) 0.0131(9) -0.0009(8) -0.0021(7) -0.0120(8)
Cu3 0.0146(14) 0.0398(19) 0.0334(18) -0.0184(15) -0.0052(12) -0.0029(13)
Eu1 0.0175(4) 0.0211(4) 0.0186(4) 0.0009(3) -0.0029(3) -0.0105(3)
Si1 0.0130(18) 0.0104(19) 0.0104(19) -0.0020(15) -0.0024(15) -0.0098(15)
O1 0.021(5) 0.013(5) 0.020(6) -0.001(4) -0.001(4) -0.015(4)
O2 0.024(6) 0.041(8) 0.014(6) 0.000(5) -0.005(5) -0.004(5)
O3 0.030(6) 0.017(6) 0.016(6) 0.000(5) -0.006(5) -0.007(5)
O4 0.032(7) 0.034(7) 0.029(7) -0.014(6) 0.000(6) -0.007(6)
O5 0.026(6) 0.028(7) 0.019(6) -0.005(5) -0.006(5) 0.001(5)
O6 0.035(7) 0.031(7) 0.033(7) -0.007(6) 0.001(5) -0.031(6)
O7 0.019(6) 0.037(7) 0.017(6) -0.011(5) 0.000(5) -0.002(5)
O8 0.019(5) 0.024(5) 0.021(5) 0.007(4) -0.003(4) -0.020(4)
O9 0.016(6) 0.027(7) 0.059(9) -0.010(7) 0.005(6) -0.004(5)
O10 0.014(5) 0.020(6) 0.020(6) -0.001(5) -0.001(4) -0.015(4)
O11 0.013(5) 0.032(7) 0.016(6) 0.001(5) -0.004(4) -0.011(5)
O12 0.011(2) 0.010(2) 0.011(2) -0.0002(10) -0.0012(10) -0.0041(11)
O13 0.021(6) 0.019(6) 0.025(6) -0.005(5) 0.000(5) -0.014(5)
O14 0.020(5) 0.020(6) 0.016(5) 0.002(5) 0.006(4) -0.016(5)
O15 0.018(6) 0.026(6) 0.023(6) -0.006(5) -0.009(5) 0.002(5)
O16 0.016(6) 0.030(7) 0.031(7) -0.017(6) -0.005(5) -0.001(5)
O17 0.029(6) 0.017(6) 0.019(6) 0.003(5) 0.001(5) -0.013(5)
O18 0.022(6) 0.015(5) 0.017(6) 0.001(4) -0.002(4) -0.014(4)
O19 0.018(6) 0.027(6) 0.024(6) -0.016(5) 0.005(5) -0.004(5)
O20 0.021(6) 0.016(6) 0.022(6) 0.002(5) -0.008(5) -0.010(5)
O21 0.029(6) 0.016(6) 0.024(6) 0.002(5) -0.013(5) -0.010(5)
O22 0.022(6) 0.022(6) 0.016(6) -0.002(5) 0.003(4) -0.009(5)
O23 0.022(6) 0.024(6) 0.015(6) -0.003(5) -0.006(5) -0.003(5)
O24 0.013(2) 0.012(2) 0.013(2) -0.0008(10) -0.0014(10) -0.0049(11)
O25 0.012(5) 0.016(5) 0.025(6) -0.002(5) -0.007(4) -0.007(4)
O26 0.026(6) 0.005(5) 0.023(6) -0.001(4) -0.003(5) -0.002(4)
O27 0.008(5) 0.016(5) 0.017(5) 0.002(4) -0.007(4) -0.006(4)
O28 0.015(2) 0.014(2) 0.015(2) -0.0009(10) -0.0011(10) -0.0055(12)
O29 0.022(5) 0.015(5) 0.028(5) 0.008(4) -0.002(4) -0.016(4)
O30 0.016(5) 0.015(6) 0.026(6) -0.002(5) -0.005(5) 0.003(4)
O31 0.016(5) 0.041(7) 0.009(5) -0.007(5) 0.002(4) -0.014(5)
O32 0.021(6) 0.027(6) 0.014(6) -0.009(5) -0.006(4) -0.002(5)
O33 0.015(5) 0.014(5) 0.021(6) 0.001(5) -0.003(4) -0.003(4)
O34 0.024(6) 0.015(5) 0.021(6) -0.002(5) -0.001(5) -0.016(5)
O35 0.014(4) 0.020(5) 0.024(5) 0.002(4) 0.002(4) -0.015(4)
O36 0.018(5) 0.031(7) 0.020(6) -0.004(5) -0.006(4) -0.016(5)
O37 0.020(6) 0.021(6) 0.013(5) -0.004(5) 0.000(4) 0.002(5)
O38 0.015(5) 0.016(5) 0.012(5) -0.002(4) -0.003(4) -0.012(4)
O39 0.015(5) 0.021(6) 0.012(5) -0.003(4) -0.004(4) -0.011(4)
O1W 0.027(8) 0.049(10) 0.078(12) -0.024(9) -0.005(8) 0.009(7)
O2W 0.073(12) 0.039(9) 0.058(11) 0.001(8) -0.024(9) 0.003(8)
O3W 0.060(10) 0.084(12) 0.018(7) -0.005(8) -0.010(7) -0.019(9)
O4W 0.017(6) 0.038(8) 0.051(9) -0.002(7) -0.008(6) 0.006(6)
O5W 0.021(3) 0.021(3) 0.022(3) -0.0014(10) -0.0024(10) -0.0082(12)
O6W 0.004(11) 0.06(2) 0.08(2) 0.015(18) -0.002(13) 0.003(12)
O8W 0.048(11) 0.042(10) 0.059(11) 0.007(8) 0.004(8) -0.028(8)
O9W 0.080(14) 0.085(14) 0.083(15) -0.008(9) -0.006(9) -0.036(10)
O11W 0.102(15) 0.078(15) 0.073(15) -0.001(9) -0.016(9) -0.014(9)
O12W 0.094(15) 0.084(15) 0.101(16) -0.011(9) -0.020(10) -0.039(10)
C1 0.019(8) 0.039(11) 0.026(9) -0.010(8) -0.014(7) 0.008(8)
C2 0.022(4) 0.022(4) 0.022(4) -0.0017(10) -0.0026(11) -0.0067(15)
C3 0.020(8) 0.045(11) 0.005(7) -0.005(7) 0.000(6) -0.019(8)
C4 0.012(3) 0.012(3) 0.012(3) -0.0007(10) -0.0010(10) -0.0046(13)
C5 0.016(6) 0.019(6) 0.023(7) 0.009(5) 0.001(5) -0.013(5)
C6 0.030(9) 0.011(8) 0.022(8) 0.007(6) -0.013(7) -0.008(7)
C7 0.027(4) 0.027(4) 0.027(4) -0.0014(10) -0.0024(11) -0.0089(15)
C8 0.022(9) 0.051(13) 0.027(10) -0.011(9) -0.011(8) 0.013(9)
C9 0.049(10) 0.061(10) 0.073(11) -0.014(8) -0.013(8) -0.009(8)
C10 0.029(4) 0.029(4) 0.030(4) -0.0022(10) -0.0036(11) -0.0098(16)
C11 0.026(4) 0.027(4) 0.027(4) -0.0020(10) -0.0030(11) -0.0089(15)
C12 0.022(8) 0.021(8) 0.010(7) -0.006(6) -0.006(6) -0.001(6)
C13 0.011(7) 0.025(9) 0.020(8) 0.002(7) 0.000(6) -0.013(6)
C14 0.020(6) 0.027(6) 0.006(5) 0.001(5) -0.005(4) -0.005(5)
C15 0.019(8) 0.025(9) 0.023(8) -0.008(7) 0.006(6) -0.018(7)
C16 0.018(6) 0.017(6) 0.008(6) 0.002(5) -0.003(5) -0.015(5)
C17 0.035(10) 0.029(10) 0.018(8) -0.003(7) -0.003(7) -0.009(8)
C18 0.031(10) 0.038(11) 0.041(12) 0.008(9) -0.002(8) -0.025(9)
C19 0.014(9) 0.090(18) 0.036(12) 0.028(12) -0.001(8) -0.006(10)
C20 0.013(3) 0.013(3) 0.013(3) -0.0010(10) -0.0013(10) -0.0048(13)
C21 0.018(9) 0.070(16) 0.055(14) -0.041(13) -0.016(9) 0.009(10)
C22 0.014(9) 0.081(18) 0.063(16) -0.040(14) -0.005(10) 0.021(10)
N1 0.010(2) 0.010(2) 0.011(2) -0.0007(10) -0.0009(10) -0.0042(12)
N2 0.017(5) 0.018(6) 0.016(5) 0.006(5) -0.004(4) -0.016(5)
N3 0.018(7) 0.043(9) 0.015(7) -0.010(7) 0.001(6) 0.011(6)
N4 0.019(6) 0.029(6) 0.029(6) -0.006(5) -0.001(5) -0.019(5)
N5 0.023(8) 0.039(9) 0.022(8) -0.022(7) -0.008(6) 0.019(7)
N6 0.006(5) 0.012(6) 0.014(6) -0.009(5) 0.001(4) 0.000(5)
N7 0.006(6) 0.042(9) 0.023(8) -0.010(7) 0.002(5) 0.002(6)
N8 0.022(7) 0.027(8) 0.022(7) -0.004(6) -0.001(6) -0.009(6)
N9 0.025(7) 0.027(8) 0.009(6) -0.006(6) -0.001(5) -0.006(6)
N10 0.014(7) 0.039(9) 0.023(8) -0.011(7) -0.005(6) 0.001(6)
O7W 0.054(8) 0.054(8) 0.054(8) -0.0037(12) -0.0057(13) -0.017(3)
O7W' 0.079(11) 0.078(11) 0.079(11) -0.0053(13) -0.0086(16) -0.025(4)

loop_
_atom_type_symbol
_atom_type_description
_atom_type_scat_dispersion_real
_atom_type_scat_dispersion_imag
_atom_type_scat_source
C C 0.0033 0.0016 'International Tables Vol C Tables 4.2.6.8 and 6.1.1.4'
N N 0.0061 0.0033 'International Tables Vol C Tables 4.2.6.8 and 6.1.1.4'
H H 0.0000 0.0000 'International Tables Vol C Tables 4.2.6.8 and 6.1.1.4'
O O 0.0106 0.0060 'International Tables Vol C Tables 4.2.6.8 and 6.1.1.4'
Si Si 0.0817 0.0704 'International Tables Vol C Tables 4.2.6.8 and 6.1.1.4'
Cu Cu 0.3201 1.2651 'International Tables Vol C Tables 4.2.6.8 and 6.1.1.4'
W W -0.8490 6.8722 'International Tables Vol C Tables 4.2.6.8 and 6.1.1.4'
Eu Eu -0.1578 3.6682 'International Tables Vol C Tables 4.2.6.8 and 6.1.1.4'

loop_
_geom_angle_atom_site_label_1
_geom_angle_atom_site_label_2
_geom_angle_atom_site_label_3
_geom_angle
_geom_angle_site_symmetry_1
_geom_angle_site_symmetry_3
O22 W1 O1 102.5(5) . .
O22 W1 O18 94.3(5) . .
O1 W1 O18 102.2(5) . .
O22 W1 O28 94.5(5) . .
O1 W1 O28 95.4(5) . .
O18 W1 O28 158.2(4) . .
O22 W1 O29 167.7(5) . .
O1 W1 O29 89.7(4) . .
O18 W1 O29 83.9(4) . .
O28 W1 O29 83.3(4) . .
O22 W1 O38 95.1(4) . .
O1 W1 O38 160.4(4) . .
O18 W1 O38 84.7(4) . .
O28 W1 O38 74.6(4) . .
O29 W1 O38 72.6(4) . .
O2 W2 O19 104.0(6) . .
O2 W2 O14 100.4(5) . .
O19 W2 O14 95.1(5) . .
O2 W2 O18 101.5(5) . .
O19 W2 O18 92.1(5) . .
O14 W2 O18 154.4(4) . .
O2 W2 O15 94.7(5) . .
O19 W2 O15 161.2(5) . .
O14 W2 O15 82.8(4) . .
O18 W2 O15 82.5(4) . .
O2 W2 O37 163.9(5) . .
O19 W2 O37 90.8(5) . .
O14 W2 O37 71.6(4) . .
O18 W2 O37 83.8(4) . .
O15 W2 O37 70.8(4) . .
O21 W3 O3 98.3(5) . .
O21 W3 O35 97.7(5) . .
O3 W3 O35 102.5(5) . .
O21 W3 O24 92.5(5) . .
O3 W3 O24 97.8(5) . .
O35 W3 O24 155.6(4) . .
O21 W3 O20 165.6(5) . .
O3 W3 O20 95.8(5) . .
O35 W3 O20 81.8(4) . .
O24 W3 O20 82.8(4) . .
O21 W3 O39 84.3(4) . .
O3 W3 O39 170.0(4) . .
O35 W3 O39 86.7(4) . .
O24 W3 O39 72.3(4) . .
O20 W3 O39 81.3(4) . .
O21 W3 Eu1 25.8(3) . .
O3 W3 Eu1 123.9(4) . .
O35 W3 Eu1 94.0(3) . .
O24 W3 Eu1 85.7(3) . .
O20 W3 Eu1 139.8(3) . .
O39 W3 Eu1 58.5(3) . .
O4 W4 O16 102.3(5) . .
O4 W4 O35 100.9(5) . .
O16 W4 O35 85.7(5) . .
O4 W4 O14 99.9(5) . .
O16 W4 O14 157.7(5) . .
O35 W4 O14 88.5(4) . .
O4 W4 O13 101.5(5) . .
O16 W4 O13 89.3(5) . .
O35 W4 O13 157.6(5) . .
O14 W4 O13 87.9(4) . .
O4 W4 O37 172.8(5) . .
O16 W4 O37 84.6(4) . .
O35 W4 O37 81.8(4) . .
O14 W4 O37 73.3(4) . .
O13 W4 O37 76.0(4) . .
O5 W5 O15 104.5(5) . .
O5 W5 O13 100.3(5) . .
O15 W5 O13 90.9(5) . .
O5 W5 O17 100.6(5) . .
O15 W5 O17 91.5(5) . .
O13 W5 O17 157.6(4) . .
O5 W5 O34 101.8(5) . .
O15 W5 O34 153.7(5) . .
O13 W5 O34 83.8(4) . .
O17 W5 O34 84.2(5) . .
O5 W5 O37 172.7(5) . .
O15 W5 O37 73.2(5) . .
O13 W5 O37 73.0(4) . .
O17 W5 O37 86.5(4) . .
O34 W5 O37 80.6(4) . .
O6 W6 O29 101.6(5) . .
O6 W6 O17 101.2(5) . .
O29 W6 O17 90.8(5) . .
O6 W6 O31 101.0(5) . .
O29 W6 O31 90.9(5) . .
O17 W6 O31 156.9(5) . .
O6 W6 O32 100.7(5) . .
O29 W6 O32 157.7(5) . .
O17 W6 O32 85.1(5) . .
O31 W6 O32 84.6(5) . .
O6 W6 O38 172.6(5) . .
O29 W6 O38 74.4(4) . .
O17 W6 O38 85.3(4) . .
O31 W6 O38 73.0(4) . .
O32 W6 O38 83.4(4) . .
O7 W7 O31 101.4(5) . .
O7 W7 O33 102.8(5) . .
O31 W7 O33 155.6(5) . .
O7 W7 O28 99.0(5) . .
O31 W7 O28 87.6(5) . .
O33 W7 O28 91.4(4) . .
O7 W7 O27 100.8(5) . .
O31 W7 O27 88.0(4) . .
O33 W7 O27 84.8(4) . .
O28 W7 O27 160.2(4) . .
O7 W7 O38 169.8(5) . .
O31 W7 O38 73.4(4) . .
O33 W7 O38 83.1(4) . .
O28 W7 O38 72.3(4) . .
O27 W7 O38 88.0(4) . .
O8 W8 O25 103.0(5) . .
O8 W8 O27 101.9(5) . .
O25 W8 O27 88.9(4) . .
O8 W8 O26 98.7(5) . .
O25 W8 O26 89.7(5) . .
O27 W8 O26 159.1(4) . .
O8 W8 O36 99.3(4) . .
O25 W8 O36 157.6(5) . .
O27 W8 O36 88.5(4) . .
O26 W8 O36 84.9(5) . .
O8 W8 O12 168.6(4) . .
O25 W8 O12 85.7(4) . .
O27 W8 O12 85.3(4) . .
O26 W8 O12 73.8(4) . .
O36 W8 O12 71.9(4) . .
O9 W9 O20 104.1(5) . .
O9 W9 O26 101.9(6) . .
O20 W9 O26 94.9(5) . .
O9 W9 O30 98.8(5) . .
O20 W9 O30 156.6(4) . .
O26 W9 O30 84.7(5) . .
O9 W9 O16 101.7(6) . .
O20 W9 O16 86.1(5) . .
O26 W9 O16 155.4(4) . .
O30 W9 O16 84.9(5) . .
O9 W9 O12 168.9(5) . .
O20 W9 O12 86.2(4) . .
O26 W9 O12 72.8(4) . .
O30 W9 O12 71.3(4) . .
O16 W9 O12 82.7(4) . .
O10 W10 O23 99.1(5) . .
O10 W10 O24 98.1(4) . .
O23 W10 O24 94.8(5) . .
O10 W10 O33 101.9(5) . .
O23 W10 O33 93.0(5) . .
O24 W10 O33 157.1(4) . .
O10 W10 O25 93.5(4) . .
O23 W10 O25 167.2(5) . .
O24 W10 O25 85.5(4) . .
O33 W10 O25 82.3(4) . .
O10 W10 O39 170.5(4) . .
O23 W10 O39 83.6(4) . .
O24 W10 O39 72.5(4) . .
O33 W10 O39 87.1(4) . .
O25 W10 O39 84.3(4) . .
O10 W10 Eu1 124.0(3) . .
O23 W10 Eu1 25.5(4) . .
O24 W10 Eu1 85.8(3) . .
O33 W10 Eu1 92.3(3) . .
O25 W10 Eu1 142.3(3) . .
O39 W10 Eu1 58.2(3) . .
O11 W11 O34 99.5(5) . .
O11 W11 O32 102.4(5) . .
O34 W11 O32 88.6(5) . .
O11 W11 O36 98.9(5) . .
O34 W11 O36 161.6(4) . .
O32 W11 O36 88.2(5) . .
O11 W11 O30 97.5(5) . .
O34 W11 O30 89.1(5) . .
O32 W11 O30 160.1(5) . .
O36 W11 O30 87.9(5) . .
O11 W11 O12 170.4(4) . .
O34 W11 O12 86.3(4) . .
O32 W11 O12 85.4(4) . .
O36 W11 O12 75.4(4) . .
O30 W11 O12 74.8(4) . .
N6 Cu1 O3 91.2(5) . 1_545
N6 Cu1 N1 173.2(5) . .
O3 Cu1 N1 93.2(5) 1_545 .
N6 Cu1 O1 90.0(5) . .
O3 Cu1 O1 166.7(4) 1_545 .
N1 Cu1 O1 84.5(4) . .
N6 Cu1 O4W 94.7(5) . .
O3 Cu1 O4W 94.0(5) 1_545 .
N1 Cu1 O4W 90.1(5) . .
O1 Cu1 O4W 99.2(5) . .
N10 Cu2 O10 88.8(5) 1_655 2_865
N10 Cu2 N8 96.3(6) 1_655 .
O10 Cu2 N8 170.2(5) 2_865 .
N10 Cu2 O5W 167.5(6) 1_655 .
O10 Cu2 O5W 86.2(4) 2_865 .
N8 Cu2 O5W 87.0(5) . .
N10 Cu2 O8 92.3(5) 1_655 1_645
O10 Cu2 O8 95.5(4) 2_865 1_645
N8 Cu2 O8 92.6(5) . 1_645
O5W Cu2 O8 99.6(4) . 1_645
N3 Cu3 N3 180.000 . 2_666
N3 Cu3 N5 89.0(6) . 2_766
N3 Cu3 N5 91.0(6) 2_666 2_766
N3 Cu3 N5 91.0(6) . 1_455
N3 Cu3 N5 89.0(6) 2_666 1_455
N5 Cu3 N5 180.0 2_766 1_455
O22 Eu1 O19 72.4(4) . .
O22 Eu1 O21 121.5(4) . .
O19 Eu1 O21 78.6(4) . .
O22 Eu1 O23 78.5(4) . .
O19 Eu1 O23 119.6(4) . .
O21 Eu1 O23 73.5(4) . .
O22 Eu1 O11 136.3(4) . 1_655
O19 Eu1 O11 150.9(4) . 1_655
O21 Eu1 O11 80.1(4) . 1_655
O23 Eu1 O11 72.0(4) . 1_655
O22 Eu1 O2W 90.4(5) . .
O19 Eu1 O2W 84.7(5) . .
O21 Eu1 O2W 136.3(5) . .
O23 Eu1 O2W 147.5(5) . .
O11 Eu1 O2W 97.5(5) 1_655 .
O22 Eu1 O1W 71.1(5) . .
O19 Eu1 O1W 135.0(5) . .
O21 Eu1 O1W 144.2(5) . .
O23 Eu1 O1W 77.3(5) . .
O11 Eu1 O1W 71.5(5) 1_655 .
O2W Eu1 O1W 70.2(6) . .
O22 Eu1 O3W 148.1(5) . .
O19 Eu1 O3W 82.2(5) . .
O21 Eu1 O3W 70.0(5) . .
O23 Eu1 O3W 132.1(5) . .
O11 Eu1 O3W 72.0(4) 1_655 .
O2W Eu1 O3W 67.9(5) . .
O1W Eu1 O3W 118.7(5) . .
O22 Eu1 W3 102.7(3) . .
O19 Eu1 W3 71.7(3) . .
O21 Eu1 W3 18.8(3) . .
O23 Eu1 W3 64.8(3) . .
O11 Eu1 W3 93.2(3) 1_655 .
O2W Eu1 W3 147.6(4) . .
O1W Eu1 W3 142.0(4) . .
O3W Eu1 W3 86.8(4) . .
O22 Eu1 W10 73.6(3) . .
O19 Eu1 W10 101.3(3) . .
O21 Eu1 W10 63.7(3) . .
O23 Eu1 W10 18.6(3) . .
O11 Eu1 W10 86.6(2) 1_655 .
O2W Eu1 W10 159.9(4) . .
O1W Eu1 W10 92.8(4) . .
O3W Eu1 W10 131.6(4) . .
W3 Eu1 W10 50.74(2) . .
O37 Si1 O12 109.8(6) . .
O37 Si1 O39 110.0(6) . .
O12 Si1 O39 107.3(5) . .
O37 Si1 O38 108.8(6) . .
O12 Si1 O38 108.4(5) . .
O39 Si1 O38 112.5(5) . .
W1 O1 Cu1 112.3(5) . .
W3 O3 Cu1 138.9(6) . 1_565
W8 O8 Cu2 145.3(6) . 1_465
W10 O10 Cu2 128.2(6) . 2_865
W11 O11 Eu1 145.3(6) . 1_455
Si1 O12 W11 125.7(5) . .
Si1 O12 W8 124.4(5) . .
W11 O12 W8 93.3(3) . .
Si1 O12 W9 120.8(5) . .
W11 O12 W9 92.9(3) . .
W8 O12 W9 90.4(3) . .
W5 O13 W4 120.9(6) . .
W4 O14 W2 122.3(6) . .
W5 O15 W2 125.1(6) . .
W4 O16 W9 151.0(7) . .
W6 O17 W5 154.1(6) . .
W1 O18 W2 142.0(5) . .
W2 O19 Eu1 158.6(6) . .
W9 O20 W3 153.0(6) . .
W3 O21 Eu1 135.3(5) . .
W1 O22 Eu1 157.3(6) . .
W10 O23 Eu1 135.9(6) . .
W10 O24 W3 117.9(5) . .
W8 O25 W10 149.0(6) . .
W8 O26 W9 122.7(5) . .
W8 O27 W7 148.7(5) . .
W7 O28 W1 120.4(5) . .
W6 O29 W1 118.9(5) . .
W11 O30 W9 121.0(5) . .
W7 O31 W6 123.5(5) . .
W11 O32 W6 149.3(6) . .
W7 O33 W10 155.1(6) . .
W11 O34 W5 150.3(6) . .
W3 O35 W4 154.0(6) . .
W11 O36 W8 119.5(5) . .
Si1 O37 W4 126.8(6) . .
Si1 O37 W2 122.7(6) . .
W4 O37 W2 92.7(4) . .
Si1 O37 W5 123.8(6) . .
W4 O37 W5 89.9(4) . .
W2 O37 W5 90.9(4) . .
Si1 O38 W1 123.9(5) . .
Si1 O38 W7 122.1(5) . .
W1 O38 W7 92.4(4) . .
Si1 O38 W6 125.1(5) . .
W1 O38 W6 94.1(4) . .
W7 O38 W6 89.9(3) . .
Si1 O39 W3 128.1(6) . .
Si1 O39 W10 126.4(5) . .
W3 O39 W10 95.1(4) . .
N1 C1 C2 117.7(15) . .
C3 C2 C1 123.2(16) . .
C3 C2 N2 121.2(14) . .
C1 C2 N2 115.3(15) . .
C2 C3 C4 117.1(14) . .
C5 C4 C3 119.3(14) . .
C5 C4 N4 117.3(13) . .
C3 C4 N4 123.4(13) . .
N1 C5 C4 122.4(14) . .
N3 C6 N2 110.2(14) . .
C8 C7 N3 108.5(16) . .
N2 C8 C7 105.9(15) . .
C10 C9 N4 101(2) . .
N5 C10 C9 114.4(19) . .
N5 C11 N4 112.9(16) . .
C13 C12 N6 118.1(14) . .
C12 C13 C14 121.8(14) . .
C12 C13 N9 117.8(13) . .
C14 C13 N9 120.4(14) . .
C15 C14 C13 115.4(14) . .
C14 C15 C16 122.6(14) . .
C14 C15 N7 116.7(15) . .
C16 C15 N7 119.8(13) . .
N6 C16 C15 120.8(13) . .
N8 C17 N7 111.5(16) . .
N7 C18 C19 108.2(17) . .
C18 C19 N8 102.6(16) . .
N9 C20 N10 113.0(14) . .
C22 C21 N9 106.5(18) . .
C21 C22 N10 110.7(17) . .
C5 N1 C1 119.9(13) . .
C5 N1 Cu1 120.7(10) . .
C1 N1 Cu1 119.1(10) . .
C6 N2 C8 108.3(13) . .
C6 N2 C2 124.0(13) . .
C8 N2 C2 127.7(14) . .
C6 N3 C7 106.6(14) . .
C6 N3 Cu3 127.3(12) . .
C7 N3 Cu3 125.8(12) . .
C11 N4 C9 109.3(16) . .
C11 N4 C4 127.1(14) . .
C9 N4 C4 123.6(16) . .
C11 N5 C10 102.4(15) . .
C11 N5 Cu3 128.7(12) . 1_655
C10 N5 Cu3 128.8(12) . 1_655
C16 N6 C12 121.1(13) . .
C16 N6 Cu1 121.1(9) . .
C12 N6 Cu1 117.7(10) . .
C18 N7 C17 108.0(15) . .
C18 N7 C15 126.3(14) . .
C17 N7 C15 125.7(15) . .
C17 N8 C19 109.0(15) . .
C17 N8 Cu2 132.0(13) . .
C19 N8 Cu2 119.0(11) . .
C20 N9 C21 107.0(14) . .
C20 N9 C13 126.9(14) . .
C21 N9 C13 126.1(14) . .
C20 N10 C22 102.2(14) . .
C20 N10 Cu2 126.6(11) . 1_455
C22 N10 Cu2 131.1(12) . 1_455

loop_
_geom_bond_atom_site_label_1
_geom_bond_atom_site_label_2
_geom_bond_distance
_geom_bond_site_symmetry_2
W1 O22 1.736(11) .
W1 O1 1.753(10) .
W1 O18 1.885(11) .
W1 O28 1.949(10) .
W1 O29 2.109(10) .
W1 O38 2.258(10) .
W2 O2 1.696(11) .
W2 O19 1.740(11) .
W2 O14 1.931(11) .
W2 O18 1.945(10) .
W2 O15 2.064(12) .
W2 O37 2.374(11) .
W3 O21 1.760(11) .
W3 O3 1.772(11) .
W3 O35 1.894(10) .
W3 O24 1.940(10) .
W3 O20 2.054(10) .
W3 O39 2.218(10) .
W3 Eu1 3.8297(16) .
W4 O4 1.726(12) .
W4 O16 1.877(12) .
W4 O35 1.927(10) .
W4 O14 1.931(11) .
W4 O13 1.938(10) .
W4 O37 2.302(11) .
W5 O5 1.696(12) .
W5 O15 1.803(10) .
W5 O13 1.917(11) .
W5 O17 1.923(11) .
W5 O34 1.974(11) .
W5 O37 2.443(11) .
W6 O6 1.729(10) .
W6 O29 1.838(11) .
W6 O17 1.883(11) .
W6 O31 1.923(10) .
W6 O32 1.939(11) .
W6 O38 2.384(9) .
W7 O7 1.698(11) .
W7 O31 1.902(11) .
W7 O33 1.911(11) .
W7 O28 1.912(10) .
W7 O27 1.926(9) .
W7 O38 2.384(10) .
W8 O8 1.721(11) .
W8 O25 1.827(10) .
W8 O27 1.896(10) .
W8 O26 1.918(10) .
W8 O36 1.974(10) .
W8 O12 2.372(9) .
W9 O9 1.689(12) .
W9 O20 1.793(10) .
W9 O26 1.939(11) .
W9 O30 1.946(11) .
W9 O16 1.949(12) .
W9 O12 2.399(10) .
W10 O10 1.761(10) .
W10 O23 1.766(11) .
W10 O24 1.898(10) .
W10 O33 1.917(11) .
W10 O25 2.047(10) .
W10 O39 2.240(10) .
W10 Eu1 3.8446(12) .
W11 O11 1.737(10) .
W11 O34 1.871(11) .
W11 O32 1.906(11) .
W11 O36 1.923(11) .
W11 O30 1.935(11) .
W11 O12 2.257(9) .
Cu1 N6 1.989(12) .
Cu1 O3 1.998(11) 1_545
Cu1 N1 2.004(12) .
Cu1 O1 2.049(10) .
Cu1 O4W 2.188(12) .
Cu2 N10 1.958(14) 1_655
Cu2 O10 1.968(10) 2_865
Cu2 N8 1.982(14) .
Cu2 O5W 2.017(11) .
Cu2 O8 2.255(10) 1_645
Cu3 N3 1.968(13) .
Cu3 N3 1.968(13) 2_666
Cu3 N5 2.034(16) 2_766
Cu3 N5 2.034(16) 1_455
Eu1 O22 2.333(11) .
Eu1 O19 2.359(11) .
Eu1 O21 2.373(11) .
Eu1 O23 2.375(11) .
Eu1 O11 2.401(10) 1_655
Eu1 O2W 2.431(15) .
Eu1 O1W 2.500(14) .
Eu1 O3W 2.505(15) .
Si1 O37 1.606(11) .
Si1 O12 1.640(10) .
Si1 O39 1.640(10) .
Si1 O38 1.650(11) .
O3 Cu1 1.998(11) 1_565
O8 Cu2 2.255(10) 1_465
O10 Cu2 1.968(10) 2_865
O11 Eu1 2.401(10) 1_455
C1 N1 1.36(2) .
C1 C2 1.38(2) .
C2 C3 1.37(2) .
C2 N2 1.43(2) .
C3 C4 1.39(2) .
C4 C5 1.37(2) .
C4 N4 1.422(18) .
C5 N1 1.348(18) .
C6 N3 1.31(2) .
C6 N2 1.352(19) .
C7 C8 1.37(2) .
C7 N3 1.38(2) .
C8 N2 1.36(2) .
C9 C10 1.38(3) .
C9 N4 1.39(3) .
C10 N5 1.38(2) .
C11 N5 1.32(2) .
C11 N4 1.34(2) .
C12 C13 1.36(2) .
C12 N6 1.386(18) .
C13 C14 1.43(2) .
C13 N9 1.443(19) .
C14 C15 1.34(2) .
C15 C16 1.38(2) .
C15 N7 1.457(19) .
C16 N6 1.306(17) .
C17 N8 1.24(2) .
C17 N7 1.37(2) .
C18 N7 1.34(2) .
C18 C19 1.41(2) .
C19 N8 1.46(2) .
C20 N9 1.306(19) .
C20 N10 1.314(19) .
C21 C22 1.30(3) .
C21 N9 1.36(2) .
C22 N10 1.40(2) .
N5 Cu3 2.034(16) 1_655
N10 Cu2 1.958(14) 1_455
